data_7221048
loop_
_publ_author_name
Ismunandar
'Kennedy, B.J.'

_publ_section_title
;
 Effect of temperature on cation disorder in A Bi2 Nb2 O9 (A = Sr, Ba)
;
_journal_name_full 'Journal of Materials Chemistry'
_journal_page_first 541
_journal_page_last 544
_journal_volume 9
_journal_year 1999
_chemical_formula_sum 'Bi2 Nb2 O9 Sr'
_chemical_name_systematic 'Sr Bi2 (Nb2 O9)'
_space_group_IT_number 36
_symmetry_space_group_name_Hall 'A -2 2a'
_symmetry_space_group_name_H-M 'A 21 a m'
_cell_angle_alpha 90
_cell_angle_beta 90
_cell_angle_gamma 90
_cell_formula_units_Z 4
_cell_length_a 5.5172
_cell_length_b 5.5149
_cell_length_c 25.08069
_cell_volume 763.125
_citation_journal_id_ASTM JMACEP
_cod_data_source_file Ismunandar_JMACEP_1999_149.cif
_cod_data_source_block Bi2Nb2O9Sr1
_cod_original_cell_volume 763.1253
_cod_original_sg_symbol_Hall 'C 2c -2 (z,y,-x)'
_cod_original_formula_sum 'Bi2 Nb2 O9 Sr1'
_cod_database_code 7221048

loop_
_symmetry_equiv_pos_as_xyz
x,y,z
x+1/2,-y,-z
x,y,-z
x+1/2,-y,z
x,y+1/2,z+1/2
x+1/2,-y+1/2,-z+1/2
x,y+1/2,-z+1/2
x+1/2,-y+1/2,z+1/2

loop_
_atom_site_label
_atom_site_type_symbol
_atom_site_fract_x
_atom_site_fract_y
_atom_site_fract_z
_atom_site_occupancy
_atom_site_U_iso_or_equiv
Sr1 Sr+2 0 0.247 0 0.89 0.0
Bi1 Bi+3 0 0.247 0 0.11 0.0
O2 O-2 0.47 0.798 0.341 1 0.0
O5 O-2 0.729 0.976 0.5707 1 0.0
O3 O-2 0.738 -0.005 0.25 1 0.0
O1 O-2 0.462 0.211 0 1 0.0
Nb1 Nb+5 0.47 0.751 0.4136 1 0.0
Sr2 Sr+2 0.473 0.733 0.201 0.06 0.0
Bi2 Bi+3 0.473 0.733 0.201 0.94 0.0
O4 O-2 0.673 0.967 0.0849 1 0.0
